data_2242354
loop_
_publ_author_name
'Minyaev, Mikhail E.'
'Nifant'ev, Ilya E.'
'Churakov, Andrei V.'
'Shlyahtin, Andrei V.'

_publ_section_title
;
 [4-<i>tert</i>-Butyl-2,6-bis(diphenylmethyl)phenolato-\k<i>O</i>]diethyl(tetrahydrofuran-\k<i>O</i>)aluminium
;
_journal_coeditor_code PJ2049
_journal_issue 2
_journal_name_full 'Acta Crystallographica Section E'
_journal_page_first 221
_journal_page_last 224
_journal_paper_doi 10.1107/S2056989018001172
_journal_volume 74
_journal_year 2018
_chemical_formula_iupac '[Al (C2 H5)2 (C36 H33 O) (C4 H8 O)]'
_chemical_formula_moiety 'C44 H51 Al O2'
_chemical_formula_sum 'C44 H51 Al O2'
_chemical_formula_weight 638.82
_chemical_name_systematic
'[4-<i>tert</i>-Butyl-2,6-bis(diphenylmethyl)phenolato-\k<i>O</i>]diethyl(tetrahydrofuran-\k<i>O</i>)aluminium'
_space_group_crystal_system monoclinic
_space_group_IT_number 14
_space_group_name_Hall '-P 2yn'
_space_group_name_H-M_alt 'P 1 21/n 1'
_symmetry_space_group_name_Hall '-P 2yn'
_symmetry_space_group_name_H-M 'P 1 21/n 1'
_atom_sites_solution_hydrogens geom
_atom_sites_solution_primary direct
_atom_sites_solution_secondary difmap
_audit_creation_method SHELXL-2017/1
_cell_angle_alpha 90
_cell_angle_beta 93.586(2)
_cell_angle_gamma 90
_cell_formula_units_Z 4
_cell_length_a 9.9357(13)
_cell_length_b 9.7571(13)
_cell_length_c 38.999(5)
_cell_measurement_reflns_used 8876
_cell_measurement_temperature 150(2)
_cell_measurement_theta_max 30.412
_cell_measurement_theta_min 2.151
_cell_volume 3773.3(9)
_computing_cell_refinement
;
SAINT (Bruker, 2008)
;
_computing_data_collection
;
APEX2 (Bruker, 2008)
;
_computing_data_reduction
;
SAINT (Bruker, 2008)
;
_computing_molecular_graphics
;
SHELXTL (Sheldrick, 2008)
;
_computing_publication_material
;
SHELXTL (Sheldrick, 2008) and publCIF (Westrip, 2010)
;
_computing_structure_refinement
;
SHELXL2017 (Sheldrick, 2015)
;
_computing_structure_solution
;
SHELXS97 (Sheldrick, 2008)
;
_diffrn_ambient_temperature 150(2)
_diffrn_measured_fraction_theta_full 1.000
_diffrn_measured_fraction_theta_max 0.999
_diffrn_measurement_device_type 'Bruker SMART APEXII'
_diffrn_measurement_method \w
_diffrn_radiation_monochromator graphite
_diffrn_radiation_source 'fine-focus sealed tube'
_diffrn_radiation_type MoK\a
_diffrn_radiation_wavelength 0.71073
_diffrn_reflns_av_R_equivalents 0.0329
_diffrn_reflns_limit_h_max 13
_diffrn_reflns_limit_h_min -13
_diffrn_reflns_limit_k_max 12
_diffrn_reflns_limit_k_min -12
_diffrn_reflns_limit_l_max 51
_diffrn_reflns_limit_l_min -51
_diffrn_reflns_number 38112
_diffrn_reflns_theta_full 25.242
_diffrn_reflns_theta_max 27.999
_diffrn_reflns_theta_min 2.087
_exptl_absorpt_coefficient_mu 0.088
_exptl_absorpt_correction_T_max 0.9826
_exptl_absorpt_correction_T_min 0.9656
_exptl_absorpt_correction_type multi-scan
_exptl_absorpt_process_details
;
(SADABS; Sheldrick, 1997)
;
_exptl_crystal_colour colourless
_exptl_crystal_density_diffrn 1.125
_exptl_crystal_density_method 'not measured'
_exptl_crystal_description prism
_exptl_crystal_F_000 1376
_exptl_crystal_size_max 0.40
_exptl_crystal_size_mid 0.35
_exptl_crystal_size_min 0.20
_refine_diff_density_max 0.449
_refine_diff_density_min -0.239
_refine_ls_extinction_method none
_refine_ls_goodness_of_fit_ref 1.036
_refine_ls_hydrogen_treatment constr
_refine_ls_matrix_type full
_refine_ls_number_parameters 440
_refine_ls_number_reflns 9098
_refine_ls_number_restraints 19
_refine_ls_restrained_S_all 1.042
_refine_ls_R_factor_all 0.0683
_refine_ls_R_factor_gt 0.0518
_refine_ls_shift/su_max 0.001
_refine_ls_shift/su_mean 0.000
_refine_ls_structure_factor_coef Fsqd
_refine_ls_weighting_details 'w=1/[\s^2^(Fo^2^)+(0.0624P)^2^+1.8357P] where P=(Fo^2^+2Fc^2^)/3'
_refine_ls_weighting_scheme calc
_refine_ls_wR_factor_gt 0.1300
_refine_ls_wR_factor_ref 0.1398
_reflns_number_gt 7153
_reflns_number_total 9098
_reflns_threshold_expression 'I > 2\s(I)'
_cod_data_source_file pj2049sup1.cif
_cod_data_source_block I
_cod_original_cell_volume 3773.3(8)
_cod_database_code 2242354
_cod_database_fobs_code 2242354
_shelx_space_group_comment
;
The symmetry employed for this shelxl refinement is uniquely defined
by the following loop, which should always be used as a source of
symmetry information in preference to the above space-group names.
They are only intended as comments.
;
_shelx_estimated_absorpt_t_min 0.966
_shelx_estimated_absorpt_t_max 0.983

loop_
_space_group_symop_operation_xyz
'x, y, z'
'-x+1/2, y+1/2, -z+1/2'
'-x, -y, -z'
'x-1/2, -y-1/2, z-1/2'

loop_
_atom_site_type_symbol
_atom_site_label
_atom_site_fract_x
_atom_site_fract_y
_atom_site_fract_z
_atom_site_U_iso_or_equiv
_atom_site_adp_type
_atom_site_calc_flag
_atom_site_occupancy
_atom_site_disorder_assembly
_atom_site_disorder_group
Al Al1 0.49790(5) 0.32265(5) 0.60880(2) 0.02744(12) Uani d 1 . .
O O1 0.41331(11) 0.47332(12) 0.61488(3) 0.0321(3) Uani d 1 . .
C C1 0.32620(14) 0.57380(15) 0.62056(4) 0.0232(3) Uani d 1 . .
C C2 0.28061(14) 0.59587(15) 0.65362(4) 0.0227(3) Uani d 1 . .
C C3 0.19413(14) 0.70439(16) 0.65873(4) 0.0234(3) Uani d 1 . .
H H3 0.163470 0.718139 0.681066 0.028 Uiso calc 1 . .
C C4 0.15005(14) 0.79428(15) 0.63262(4) 0.0227(3) Uani d 1 . .
C C5 0.19566(14) 0.77008(16) 0.60014(4) 0.0242(3) Uani d 1 . .
H H5 0.166924 0.829414 0.581799 0.029 Uiso calc 1 . .
C C6 0.28190(15) 0.66204(16) 0.59356(4) 0.0238(3) Uani d 1 . .
C C7 0.33456(14) 0.50553(16) 0.68328(4) 0.0228(3) Uani d 1 . .
H H7 0.346015 0.411598 0.673627 0.027 Uiso calc 1 . .
C C8 0.47382(15) 0.55159(16) 0.69782(4) 0.0254(3) Uani d 1 . .
C C9 0.54383(18) 0.4695(2) 0.72202(5) 0.0407(4) Uani d 1 . .
H H9 0.503715 0.387328 0.729566 0.049 Uiso calc 1 . .
C C10 0.6717(2) 0.5062(2) 0.73529(6) 0.0533(6) Uani d 1 . .
H H10 0.718594 0.448610 0.751636 0.064 Uiso calc 1 . .
C C11 0.73113(18) 0.6257(2) 0.72491(5) 0.0445(5) Uani d 1 . .
H H11 0.818548 0.650755 0.734052 0.053 Uiso calc 1 . .
C C12 0.66264(16) 0.70799(18) 0.70125(4) 0.0329(4) Uani d 1 . .
H H12 0.702795 0.790575 0.694003 0.040 Uiso calc 1 . .
C C13 0.53444(15) 0.67121(17) 0.68777(4) 0.0275(3) Uani d 1 . .
H H13 0.488083 0.729283 0.671433 0.033 Uiso calc 1 . .
C C14 0.23441(14) 0.49260(16) 0.71110(4) 0.0238(3) Uani d 1 . .
C C15 0.13885(16) 0.38879(18) 0.70910(5) 0.0322(4) Uani d 1 . .
H H15 0.138694 0.324503 0.690798 0.039 Uiso calc 1 . .
C C16 0.04341(18) 0.3776(2) 0.73348(5) 0.0442(5) Uani d 1 . .
H H16 -0.021263 0.305824 0.731817 0.053 Uiso calc 1 . .
C C17 0.04235(18) 0.4705(2) 0.76009(5) 0.0433(5) Uani d 1 . .
H H17 -0.022829 0.462780 0.776800 0.052 Uiso calc 1 . .
C C18 0.13626(18) 0.5746(2) 0.76236(4) 0.0397(4) Uani d 1 . .
H H18 0.135123 0.639287 0.780552 0.048 Uiso calc 1 . .
C C19 0.23270(16) 0.58538(19) 0.73812(4) 0.0314(4) Uani d 1 . .
H H19 0.297862 0.656663 0.740056 0.038 Uiso calc 1 . .
C C20 0.05529(15) 0.91216(16) 0.64069(4) 0.0275(3) Uani d 1 . .
C C21 0.1230(2) 1.0046(2) 0.66799(6) 0.0556(6) Uani d 1 . .
H H21A 0.202521 1.047611 0.658939 0.083 Uiso calc 1 . .
H H21B 0.150549 0.949999 0.688324 0.083 Uiso calc 1 . .
H H21C 0.059496 1.075772 0.674316 0.083 Uiso calc 1 . .
C C22 -0.07402(19) 0.8525(2) 0.65444(6) 0.0464(5) Uani d 1 . .
H H22A -0.050894 0.798384 0.675147 0.070 Uiso calc 1 . .
H H22B -0.119069 0.793652 0.636885 0.070 Uiso calc 1 . .
H H22C -0.134545 0.927419 0.660056 0.070 Uiso calc 1 . .
C C23 0.0138(2) 0.9983(2) 0.60899(5) 0.0425(4) Uani d 1 . .
H H23A 0.093852 1.041607 0.600275 0.064 Uiso calc 1 . .
H H23B -0.050023 1.069317 0.615232 0.064 Uiso calc 1 . .
H H23C -0.029039 0.939222 0.591152 0.064 Uiso calc 1 . .
C C24 0.33693(15) 0.63812(16) 0.55835(4) 0.0252(3) Uani d 1 . .
H H24 0.331929 0.537242 0.553916 0.030 Uiso calc 1 . .
C C25 0.48478(15) 0.67832(17) 0.55785(4) 0.0267(3) Uani d 1 . .
C C26 0.53720(17) 0.79190(19) 0.57539(5) 0.0351(4) Uani d 1 . .
H H26 0.480716 0.844599 0.589091 0.042 Uiso calc 1 . .
C C27 0.67139(18) 0.8297(2) 0.57319(5) 0.0409(4) Uani d 1 . .
H H27 0.705511 0.908388 0.585181 0.049 Uiso calc 1 . .
C C28 0.75546(18) 0.7532(2) 0.55359(5) 0.0398(4) Uani d 1 . .
H H28 0.846960 0.779297 0.551962 0.048 Uiso calc 1 . .
C C29 0.70512(18) 0.6391(2) 0.53651(5) 0.0389(4) Uani d 1 . .
H H29 0.762362 0.585713 0.523163 0.047 Uiso calc 1 . .
C C30 0.57119(17) 0.60144(18) 0.53865(4) 0.0324(4) Uani d 1 . .
H H30 0.537932 0.522033 0.526838 0.039 Uiso calc 1 . .
C C31 0.24906(16) 0.70749(17) 0.52972(4) 0.0269(3) Uani d 1 . .
C C32 0.12342(17) 0.6520(2) 0.52021(4) 0.0349(4) Uani d 1 . .
H H32 0.096596 0.568918 0.530481 0.042 Uiso calc 1 . .
C C33 0.03632(18) 0.7159(2) 0.49596(4) 0.0403(4) Uani d 1 . .
H H33 -0.048865 0.676020 0.489656 0.048 Uiso calc 1 . .
C C34 0.07328(19) 0.8373(2) 0.48102(4) 0.0405(4) Uani d 1 . .
H H34 0.013006 0.882370 0.464853 0.049 Uiso calc 1 . .
C C35 0.1983(2) 0.8924(2) 0.48974(5) 0.0430(4) Uani d 1 . .
H H35 0.224843 0.975224 0.479265 0.052 Uiso calc 1 . .
C C36 0.28629(19) 0.82776(19) 0.51380(4) 0.0360(4) Uani d 1 . .
H H36 0.372675 0.866347 0.519385 0.043 Uiso calc 1 . .
C C37 0.45654(19) 0.2349(2) 0.56378(5) 0.0397(4) Uani d 1 . .
H H37A 0.478759 0.299435 0.545380 0.048 Uiso calc 1 . .
H H37B 0.514314 0.152878 0.561953 0.048 Uiso calc 1 . .
C C38 0.3092(2) 0.1923(3) 0.55819(7) 0.0708(7) Uani d 1 . .
H H38A 0.293602 0.152920 0.535172 0.106 Uiso calc 1 . .
H H38B 0.251276 0.272752 0.560367 0.106 Uiso calc 1 . .
H H38C 0.287985 0.123910 0.575445 0.106 Uiso calc 1 . .
C C39 0.5079(2) 0.2015(2) 0.64930(6) 0.0489(5) Uani d 1 . .
H H39A 0.549655 0.253510 0.668998 0.059 Uiso calc 0.50(2) A 1
H H39B 0.414722 0.178418 0.654891 0.059 Uiso calc 0.50(2) A 1
H H39C 0.505157 0.258851 0.670186 0.059 Uiso calc 0.50(2) A 2
H H39D 0.426939 0.142099 0.648245 0.059 Uiso calc 0.50(2) A 2
C C40A 0.5844(16) 0.0708(10) 0.6461(3) 0.076(2) Uani d 0.50(2) A 1
H H40A 0.603195 0.030664 0.668896 0.114 Uiso calc 0.50(2) A 1
H H40B 0.669590 0.089546 0.635576 0.114 Uiso calc 0.50(2) A 1
H H40C 0.530617 0.006462 0.631592 0.114 Uiso calc 0.50(2) A 1
C C40B 0.6333(10) 0.1103(12) 0.6529(3) 0.069(2) Uani d 0.50(2) A 2
H H40D 0.632455 0.057379 0.674213 0.104 Uiso calc 0.50(2) A 2
H H40E 0.714369 0.167626 0.653399 0.104 Uiso calc 0.50(2) A 2
H H40F 0.633353 0.047410 0.633269 0.104 Uiso calc 0.50(2) A 2
O O2 0.67660(11) 0.38879(12) 0.60647(3) 0.0321(3) Uani d 1 . .
C C41 0.73991(19) 0.4833(2) 0.63165(5) 0.0450(5) Uani d 1 . .
H H41A 0.703611 0.470620 0.654504 0.054 Uiso calc 1 . .
H H41B 0.726090 0.579735 0.624334 0.054 Uiso calc 1 . .
C C42 0.8875(2) 0.4444(3) 0.63231(6) 0.0577(6) Uani d 1 . .
H H42A 0.945857 0.522902 0.639446 0.069 Uiso calc 1 . .
H H42B 0.907573 0.366618 0.648122 0.069 Uiso calc 1 . .
C C43 0.9067(2) 0.4046(3) 0.59586(6) 0.0546(6) Uani d 1 . .
H H43A 0.985176 0.342825 0.594466 0.066 Uiso calc 1 . .
H H43B 0.920339 0.486585 0.581517 0.066 Uiso calc 1 . .
C C44 0.77753(17) 0.3322(2) 0.58452(5) 0.0376(4) Uani d 1 . .
H H44A 0.752501 0.350769 0.559987 0.045 Uiso calc 1 . .
H H44B 0.786660 0.231944 0.587857 0.045 Uiso calc 1 . .

loop_
_atom_site_aniso_label
_atom_site_aniso_U_11
_atom_site_aniso_U_22
_atom_site_aniso_U_33
_atom_site_aniso_U_12
_atom_site_aniso_U_13
_atom_site_aniso_U_23
Al1 0.0264(2) 0.0267(2) 0.0298(3) 0.00459(19) 0.00663(18) 0.00271(19)
O1 0.0341(6) 0.0352(6) 0.0276(6) 0.0143(5) 0.0073(5) 0.0031(5)
C1 0.0203(7) 0.0258(7) 0.0237(7) 0.0028(6) 0.0028(5) 0.0008(6)
C2 0.0201(7) 0.0268(7) 0.0212(7) 0.0011(6) 0.0010(5) 0.0037(6)
C3 0.0209(7) 0.0290(8) 0.0206(7) 0.0009(6) 0.0041(5) 0.0008(6)
C4 0.0176(6) 0.0243(7) 0.0264(7) 0.0012(5) 0.0019(5) 0.0011(6)
C5 0.0214(7) 0.0275(8) 0.0234(7) 0.0010(6) 0.0002(5) 0.0059(6)
C6 0.0222(7) 0.0284(8) 0.0209(7) 0.0000(6) 0.0029(5) 0.0018(6)
C7 0.0219(7) 0.0253(7) 0.0213(7) 0.0035(6) 0.0023(5) 0.0033(6)
C8 0.0202(7) 0.0307(8) 0.0256(7) 0.0052(6) 0.0037(6) 0.0016(6)
C9 0.0303(9) 0.0418(10) 0.0488(11) -0.0013(8) -0.0066(8) 0.0167(8)
C10 0.0348(10) 0.0570(13) 0.0653(14) 0.0020(9) -0.0190(9) 0.0217(11)
C11 0.0242(8) 0.0505(12) 0.0574(12) 0.0013(8) -0.0077(8) 0.0012(10)
C12 0.0254(8) 0.0333(9) 0.0407(9) -0.0009(7) 0.0070(7) -0.0034(7)
C13 0.0250(7) 0.0297(8) 0.0282(8) 0.0058(6) 0.0041(6) 0.0003(6)
C14 0.0213(7) 0.0292(8) 0.0208(7) 0.0050(6) 0.0006(5) 0.0068(6)
C15 0.0284(8) 0.0308(9) 0.0372(9) -0.0001(7) 0.0017(7) 0.0063(7)
C16 0.0285(9) 0.0446(11) 0.0606(13) -0.0032(8) 0.0106(8) 0.0186(10)
C17 0.0315(9) 0.0601(12) 0.0398(10) 0.0127(9) 0.0154(7) 0.0222(9)
C18 0.0382(9) 0.0570(12) 0.0246(8) 0.0140(9) 0.0067(7) 0.0049(8)
C19 0.0291(8) 0.0411(9) 0.0242(8) 0.0018(7) 0.0025(6) 0.0001(7)
C20 0.0248(7) 0.0260(8) 0.0320(8) 0.0045(6) 0.0042(6) 0.0018(6)
C21 0.0569(13) 0.0409(11) 0.0674(15) 0.0107(10) -0.0089(11) -0.0186(10)
C22 0.0329(9) 0.0449(11) 0.0632(13) 0.0118(8) 0.0166(9) 0.0149(10)
C23 0.0405(10) 0.0367(10) 0.0509(11) 0.0129(8) 0.0087(8) 0.0123(8)
C24 0.0269(7) 0.0279(8) 0.0211(7) 0.0023(6) 0.0035(6) 0.0018(6)
C25 0.0274(8) 0.0323(8) 0.0205(7) 0.0038(6) 0.0031(6) 0.0050(6)
C26 0.0300(8) 0.0382(9) 0.0377(9) 0.0027(7) 0.0072(7) -0.0066(7)
C27 0.0329(9) 0.0429(10) 0.0470(11) -0.0040(8) 0.0040(8) -0.0073(8)
C28 0.0282(8) 0.0449(11) 0.0472(11) 0.0011(8) 0.0104(7) 0.0067(8)
C29 0.0367(9) 0.0418(10) 0.0403(10) 0.0072(8) 0.0177(8) 0.0029(8)
C30 0.0371(9) 0.0342(9) 0.0268(8) 0.0023(7) 0.0092(7) 0.0000(7)
C31 0.0296(8) 0.0330(8) 0.0184(7) 0.0037(6) 0.0039(6) 0.0001(6)
C32 0.0314(8) 0.0458(10) 0.0277(8) -0.0023(7) 0.0042(7) 0.0057(7)
C33 0.0278(8) 0.0635(13) 0.0295(9) 0.0027(8) 0.0012(7) 0.0000(8)
C34 0.0418(10) 0.0551(12) 0.0245(8) 0.0176(9) 0.0005(7) 0.0017(8)
C35 0.0575(12) 0.0387(10) 0.0325(9) 0.0060(9) 0.0005(8) 0.0101(8)
C36 0.0402(9) 0.0368(9) 0.0307(8) -0.0025(8) -0.0013(7) 0.0049(7)
C37 0.0419(10) 0.0358(10) 0.0422(10) -0.0026(8) 0.0077(8) -0.0068(8)
C38 0.0526(14) 0.0809(18) 0.0782(18) -0.0189(13) -0.0007(12) -0.0226(15)
C39 0.0578(12) 0.0416(11) 0.0489(11) 0.0129(9) 0.0170(10) 0.0166(9)
C40A 0.130(6) 0.040(3) 0.062(4) 0.036(4) 0.036(4) 0.014(3)
C40B 0.081(4) 0.060(4) 0.072(5) 0.031(3) 0.034(3) 0.036(4)
O2 0.0260(6) 0.0356(6) 0.0354(6) 0.0035(5) 0.0070(5) -0.0070(5)
C41 0.0382(10) 0.0453(11) 0.0516(12) -0.0022(8) 0.0037(8) -0.0162(9)
C42 0.0360(11) 0.0707(15) 0.0653(15) 0.0005(10) -0.0055(10) -0.0120(12)
C43 0.0314(10) 0.0607(14) 0.0728(15) 0.0031(9) 0.0106(10) -0.0023(12)
C44 0.0302(8) 0.0417(10) 0.0423(10) 0.0088(7) 0.0125(7) -0.0025(8)

loop_
_atom_type_symbol
_atom_type_description
_atom_type_scat_dispersion_real
_atom_type_scat_dispersion_imag
_atom_type_scat_source
C C 0.0033 0.0016 'International Tables Vol C Tables 4.2.6.8 and 6.1.1.4'
H H 0.0000 0.0000 'International Tables Vol C Tables 4.2.6.8 and 6.1.1.4'
O O 0.0106 0.0060 'International Tables Vol C Tables 4.2.6.8 and 6.1.1.4'
Al Al 0.0645 0.0514 'International Tables Vol C Tables 4.2.6.8 and 6.1.1.4'

loop_
_geom_angle_atom_site_label_1
_geom_angle_atom_site_label_2
_geom_angle_atom_site_label_3
_geom_angle
O1 Al1 O2 100.55(6)
O1 Al1 C39 113.79(8)
O2 Al1 C39 104.01(8)
O1 Al1 C37 114.70(7)
O2 Al1 C37 104.40(7)
C39 Al1 C37 116.75(10)
C1 O1 Al1 168.32(11)
O1 C1 C6 119.98(13)
O1 C1 C2 120.85(13)
C6 C1 C2 119.14(13)
C3 C2 C1 119.08(13)
C3 C2 C7 121.62(13)
C1 C2 C7 119.19(13)
C2 C3 C4 123.02(13)
C2 C3 H3 118.5
C4 C3 H3 118.5
C5 C4 C3 116.94(13)
C5 C4 C20 123.63(13)
C3 C4 C20 119.43(13)
C4 C5 C6 122.36(13)
C4 C5 H5 118.8
C6 C5 H5 118.8
C5 C6 C1 119.46(13)
C5 C6 C24 122.71(13)
C1 C6 C24 117.76(13)
C14 C7 C2 111.97(12)
C14 C7 C8 112.11(12)
C2 C7 C8 112.23(12)
C14 C7 H7 106.7
C2 C7 H7 106.7
C8 C7 H7 106.7
C13 C8 C9 118.09(15)
C13 C8 C7 122.91(13)
C9 C8 C7 119.00(15)
C10 C9 C8 120.74(18)
C10 C9 H9 119.6
C8 C9 H9 119.6
C11 C10 C9 120.51(18)
C11 C10 H10 119.7
C9 C10 H10 119.7
C12 C11 C10 119.27(17)
C12 C11 H11 120.4
C10 C11 H11 120.4
C11 C12 C13 120.41(17)
C11 C12 H12 119.8
C13 C12 H12 119.8
C8 C13 C12 120.98(15)
C8 C13 H13 119.5
C12 C13 H13 119.5
C15 C14 C19 118.52(15)
C15 C14 C7 119.72(14)
C19 C14 C7 121.72(14)
C14 C15 C16 120.87(17)
C14 C15 H15 119.6
C16 C15 H15 119.6
C17 C16 C15 120.11(18)
C17 C16 H16 119.9
C15 C16 H16 119.9
C16 C17 C18 119.73(16)
C16 C17 H17 120.1
C18 C17 H17 120.1
C17 C18 C19 120.27(18)
C17 C18 H18 119.9
C19 C18 H18 119.9
C14 C19 C18 120.49(17)
C14 C19 H19 119.8
C18 C19 H19 119.8
C21 C20 C23 108.97(16)
C21 C20 C4 109.82(14)
C23 C20 C4 112.60(14)
C21 C20 C22 108.86(17)
C23 C20 C22 107.52(14)
C4 C20 C22 108.98(13)
C20 C21 H21A 109.5
C20 C21 H21B 109.5
H21A C21 H21B 109.5
C20 C21 H21C 109.5
H21A C21 H21C 109.5
H21B C21 H21C 109.5
C20 C22 H22A 109.5
C20 C22 H22B 109.5
H22A C22 H22B 109.5
C20 C22 H22C 109.5
H22A C22 H22C 109.5
H22B C22 H22C 109.5
C20 C23 H23A 109.5
C20 C23 H23B 109.5
H23A C23 H23B 109.5
C20 C23 H23C 109.5
H23A C23 H23C 109.5
H23B C23 H23C 109.5
C25 C24 C6 111.85(13)
C25 C24 C31 112.55(13)
C6 C24 C31 111.60(12)
C25 C24 H24 106.8
C6 C24 H24 106.8
C31 C24 H24 106.8
C26 C25 C30 118.06(15)
C26 C25 C24 122.21(14)
C30 C25 C24 119.72(15)
C25 C26 C27 120.91(16)
C25 C26 H26 119.5
C27 C26 H26 119.5
C28 C27 C26 120.27(18)
C28 C27 H27 119.9
C26 C27 H27 119.9
C29 C28 C27 119.34(17)
C29 C28 H28 120.3
C27 C28 H28 120.3
C28 C29 C30 120.40(16)
C28 C29 H29 119.8
C30 C29 H29 119.8
C29 C30 C25 121.01(17)
C29 C30 H30 119.5
C25 C30 H30 119.5
C36 C31 C32 118.02(15)
C36 C31 C24 122.95(15)
C32 C31 C24 118.95(15)
C33 C32 C31 121.19(17)
C33 C32 H32 119.4
C31 C32 H32 119.4
C34 C33 C32 120.13(17)
C34 C33 H33 119.9
C32 C33 H33 119.9
C35 C34 C33 119.40(17)
C35 C34 H34 120.3
C33 C34 H34 120.3
C34 C35 C36 120.52(18)
C34 C35 H35 119.7
C36 C35 H35 119.7
C31 C36 C35 120.71(18)
C31 C36 H36 119.6
C35 C36 H36 119.6
C38 C37 Al1 112.97(15)
C38 C37 H37A 109.0
Al1 C37 H37A 109.0
C38 C37 H37B 109.0
Al1 C37 H37B 109.0
H37A C37 H37B 107.8
C37 C38 H38A 109.5
C37 C38 H38B 109.5
H38A C38 H38B 109.5
C37 C38 H38C 109.5
H38A C38 H38C 109.5
H38B C38 H38C 109.5
C40A C39 Al1 116.4(4)
C40B C39 Al1 114.9(4)
C40A C39 H39A 108.2
Al1 C39 H39A 108.2
C40A C39 H39B 108.2
Al1 C39 H39B 108.2
H39A C39 H39B 107.3
C40B C39 H39C 108.5
Al1 C39 H39C 108.5
C40B C39 H39D 108.5
Al1 C39 H39D 108.5
H39C C39 H39D 107.5
C39 C40A H40A 109.5
C39 C40A H40B 109.5
H40A C40A H40B 109.5
C39 C40A H40C 109.5
H40A C40A H40C 109.5
H40B C40A H40C 109.5
C39 C40B H40D 109.5
C39 C40B H40E 109.5
H40D C40B H40E 109.5
C39 C40B H40F 109.5
H40D C40B H40F 109.5
H40E C40B H40F 109.5
C41 O2 C44 110.42(13)
C41 O2 Al1 123.22(10)
C44 O2 Al1 125.17(11)
O2 C41 C42 103.24(15)
O2 C41 H41A 111.1
C42 C41 H41A 111.1
O2 C41 H41B 111.1
C42 C41 H41B 111.1
H41A C41 H41B 109.1
C43 C42 C41 103.26(17)
C43 C42 H42A 111.1
C41 C42 H42A 111.1
C43 C42 H42B 111.1
C41 C42 H42B 111.1
H42A C42 H42B 109.1
C42 C43 C44 104.10(17)
C42 C43 H43A 110.9
C44 C43 H43A 110.9
C42 C43 H43B 110.9
C44 C43 H43B 110.9
H43A C43 H43B 109.0
O2 C44 C43 104.63(15)
O2 C44 H44A 110.8
C43 C44 H44A 110.8
O2 C44 H44B 110.8
C43 C44 H44B 110.8
H44A C44 H44B 108.9

loop_
_geom_bond_atom_site_label_1
_geom_bond_atom_site_label_2
_geom_bond_distance
Al1 O1 1.7171(12)
Al1 O2 1.8966(13)
Al1 C39 1.970(2)
Al1 C37 1.9732(19)
O1 C1 1.3355(18)
C1 C6 1.409(2)
C1 C2 1.410(2)
C2 C3 1.386(2)
C2 C7 1.525(2)
C3 C4 1.394(2)
C3 H3 0.9500
C4 C5 1.392(2)
C4 C20 1.532(2)
C5 C6 1.392(2)
C5 H5 0.9500
C6 C24 1.527(2)
C7 C14 1.523(2)
C7 C8 1.530(2)
C7 H7 1.0000
C8 C13 1.381(2)
C8 C9 1.391(2)
C9 C10 1.388(3)
C9 H9 0.9500
C10 C11 1.379(3)
C10 H10 0.9500
C11 C12 1.371(3)
C11 H11 0.9500
C12 C13 1.394(2)
C12 H12 0.9500
C13 H13 0.9500
C14 C15 1.387(2)
C14 C19 1.390(2)
C15 C16 1.389(2)
C15 H15 0.9500
C16 C17 1.378(3)
C16 H16 0.9500
C17 C18 1.378(3)
C17 H17 0.9500
C18 C19 1.391(2)
C18 H18 0.9500
C19 H19 0.9500
C20 C21 1.520(3)
C20 C23 1.530(2)
C20 C22 1.537(2)
C21 H21A 0.9800
C21 H21B 0.9800
C21 H21C 0.9800
C22 H22A 0.9800
C22 H22B 0.9800
C22 H22C 0.9800
C23 H23A 0.9800
C23 H23B 0.9800
C23 H23C 0.9800
C24 C25 1.522(2)
C24 C31 1.531(2)
C24 H24 1.0000
C25 C26 1.387(2)
C25 C30 1.393(2)
C26 C27 1.391(2)
C26 H26 0.9500
C27 C28 1.386(3)
C27 H27 0.9500
C28 C29 1.376(3)
C28 H28 0.9500
C29 C30 1.388(2)
C29 H29 0.9500
C30 H30 0.9500
C31 C36 1.388(2)
C31 C32 1.390(2)
C32 C33 1.389(2)
C32 H32 0.9500
C33 C34 1.379(3)
C33 H33 0.9500
C34 C35 1.377(3)
C34 H34 0.9500
C35 C36 1.393(3)
C35 H35 0.9500
C36 H36 0.9500
C37 C38 1.524(3)
C37 H37A 0.9900
C37 H37B 0.9900
C38 H38A 0.9800
C38 H38B 0.9800
C38 H38C 0.9800
C39 C40A 1.494(6)
C39 C40B 1.531(6)
C39 H39A 0.9900
C39 H39B 0.9900
C39 H39C 0.9900
C39 H39D 0.9900
C40A H40A 0.9800
C40A H40B 0.9800
C40A H40C 0.9800
C40B H40D 0.9800
C40B H40E 0.9800
C40B H40F 0.9800
O2 C41 1.461(2)
O2 C44 1.4669(19)
C41 C42 1.514(3)
C41 H41A 0.9900
C41 H41B 0.9900
C42 C43 1.497(3)
C42 H42A 0.9900
C42 H42B 0.9900
C43 C44 1.507(3)
C43 H43A 0.9900
C43 H43B 0.9900
C44 H44A 0.9900
C44 H44B 0.9900

loop_
_geom_torsion_atom_site_label_1
_geom_torsion_atom_site_label_2
_geom_torsion_atom_site_label_3
_geom_torsion_atom_site_label_4
_geom_torsion
O2 Al1 O1 C1 -172.5(5)
C39 Al1 O1 C1 -61.9(5)
C37 Al1 O1 C1 76.1(5)
Al1 O1 C1 C6 -111.1(5)
Al1 O1 C1 C2 70.9(6)
O1 C1 C2 C3 177.62(14)
C6 C1 C2 C3 -0.4(2)
O1 C1 C2 C7 1.5(2)
C6 C1 C2 C7 -176.60(13)
C1 C2 C3 C4 -0.4(2)
C7 C2 C3 C4 175.68(14)
C2 C3 C4 C5 0.8(2)
C2 C3 C4 C20 -179.51(14)
C3 C4 C5 C6 -0.3(2)
C20 C4 C5 C6 179.97(14)
C4 C5 C6 C1 -0.5(2)
C4 C5 C6 C24 -177.48(14)
O1 C1 C6 C5 -177.22(14)
C2 C1 C6 C5 0.9(2)
O1 C1 C6 C24 -0.1(2)
C2 C1 C6 C24 178.00(14)
C3 C2 C7 C14 31.4(2)
C1 C2 C7 C14 -152.54(14)
C3 C2 C7 C8 -95.71(16)
C1 C2 C7 C8 80.35(17)
C14 C7 C8 C13 -119.55(16)
C2 C7 C8 C13 7.5(2)
C14 C7 C8 C9 61.04(19)
C2 C7 C8 C9 -171.93(15)
C13 C8 C9 C10 -0.8(3)
C7 C8 C9 C10 178.60(18)
C8 C9 C10 C11 0.6(3)
C9 C10 C11 C12 -0.1(3)
C10 C11 C12 C13 -0.1(3)
C9 C8 C13 C12 0.6(2)
C7 C8 C13 C12 -178.82(14)
C11 C12 C13 C8 -0.1(3)
C2 C7 C14 C15 89.07(17)
C8 C7 C14 C15 -143.75(14)
C2 C7 C14 C19 -88.66(17)
C8 C7 C14 C19 38.52(19)
C19 C14 C15 C16 0.1(2)
C7 C14 C15 C16 -177.75(15)
C14 C15 C16 C17 0.2(3)
C15 C16 C17 C18 0.1(3)
C16 C17 C18 C19 -0.6(3)
C15 C14 C19 C18 -0.6(2)
C7 C14 C19 C18 177.17(14)
C17 C18 C19 C14 0.9(3)
C5 C4 C20 C21 -120.32(18)
C3 C4 C20 C21 60.0(2)
C5 C4 C20 C23 1.3(2)
C3 C4 C20 C23 -178.41(15)
C5 C4 C20 C22 120.51(17)
C3 C4 C20 C22 -59.20(19)
C5 C6 C24 C25 105.73(17)
C1 C6 C24 C25 -71.32(18)
C5 C6 C24 C31 -21.4(2)
C1 C6 C24 C31 161.58(14)
C6 C24 C25 C26 -38.0(2)
C31 C24 C25 C26 88.63(18)
C6 C24 C25 C30 143.55(15)
C31 C24 C25 C30 -89.87(18)
C30 C25 C26 C27 1.5(3)
C24 C25 C26 C27 -177.03(16)
C25 C26 C27 C28 -0.6(3)
C26 C27 C28 C29 -0.4(3)
C27 C28 C29 C30 0.5(3)
C28 C29 C30 C25 0.4(3)
C26 C25 C30 C29 -1.4(2)
C24 C25 C30 C29 177.18(15)
C25 C24 C31 C36 -22.4(2)
C6 C24 C31 C36 104.31(18)
C25 C24 C31 C32 160.81(15)
C6 C24 C31 C32 -72.47(19)
C36 C31 C32 C33 -1.1(3)
C24 C31 C32 C33 175.83(15)
C31 C32 C33 C34 -0.5(3)
C32 C33 C34 C35 1.6(3)
C33 C34 C35 C36 -1.0(3)
C32 C31 C36 C35 1.7(3)
C24 C31 C36 C35 -175.07(16)
C34 C35 C36 C31 -0.7(3)
O1 Al1 O2 C41 48.96(14)
C39 Al1 O2 C41 -69.03(15)
C37 Al1 O2 C41 168.09(14)
O1 Al1 O2 C44 -144.71(13)
C39 Al1 O2 C44 97.30(14)
C37 Al1 O2 C44 -25.59(15)
C44 O2 C41 C42 -19.2(2)
Al1 O2 C41 C42 148.89(14)
O2 C41 C42 C43 34.7(2)
C41 C42 C43 C44 -37.4(2)
C41 O2 C44 C43 -3.8(2)
Al1 O2 C44 C43 -171.65(13)
C42 C43 C44 O2 25.7(2)
